data_7012175
loop_
_publ_author_name
'van Staveren, Dave R.'
'Weyherm\"uller, Thomas'
'Metzler-Nolte, Nils'

_publ_section_title
;
 Organometallic \b-turn mimetics. A structural and spectroscopic study
 of inter-strand hydrogen bonding in ferrocene and cobaltocenium
 conjugates of amino acids and dipeptides
;
_journal_issue 2
_journal_name_full 'Dalton Transactions'
_journal_page_first 210
_journal_paper_doi 10.1039/b208363a
_journal_year 2003
_chemical_formula_structural '[C21 H21 Co N O3]+, (C24 H20 B)-'
_chemical_formula_sum 'C45 H41 B Co N O3'
_chemical_formula_weight 713.53
_chemical_name_systematic
; 
? 
;
_space_group_IT_number 18
_symmetry_cell_setting orthorhombic
_symmetry_space_group_name_Hall 'P 2 2ab'
_symmetry_space_group_name_H-M 'P 21 21 2'
_atom_sites_solution_hydrogens geom
_atom_sites_solution_primary direct
_atom_sites_solution_secondary difmap
_audit_creation_method SHELXL
_cell_angle_alpha 90.00
_cell_angle_beta 90.00
_cell_angle_gamma 90.00
_cell_formula_units_Z 8
_cell_length_a 13.992(2)
_cell_length_b 39.148(7)
_cell_length_c 13.195(2)
_cell_measurement_reflns_used 1826
_cell_measurement_temperature 100(2)
_cell_volume 7228(2)
_computing_cell_refinement 'DENZO, Nonius Collect Software'
_computing_data_collection 'DENZO, Nonius Collect Software'
_computing_data_reduction 'DENZO, Nonius Collect Software'
_computing_structure_refinement 'SHELXL-93 (Sheldrick, 1993)'
_computing_structure_solution 'SHELXS-86 (Sheldrick, 1990)'
_diffrn_ambient_temperature 100(2)
_diffrn_measurement_device 'Nonius Kappa-CCD'
_diffrn_measurement_method '\w-scan, 0.5 deg./frame'
_diffrn_radiation_monochromator graphite
_diffrn_radiation_source 'fine-focus sealed tube'
_diffrn_radiation_type MoK\a
_diffrn_radiation_wavelength 0.71073
_diffrn_reflns_av_R_equivalents 0.1995
_diffrn_reflns_av_sigmaI/netI 0.2114
_diffrn_reflns_limit_h_max 18
_diffrn_reflns_limit_h_min -17
_diffrn_reflns_limit_k_max 39
_diffrn_reflns_limit_k_min -49
_diffrn_reflns_limit_l_max 17
_diffrn_reflns_limit_l_min -17
_diffrn_reflns_number 35109
_diffrn_reflns_theta_max 24.00
_diffrn_reflns_theta_min 2.36
_exptl_absorpt_coefficient_mu 0.518
_exptl_absorpt_correction_type 'not measured'
_exptl_crystal_colour yellow
_exptl_crystal_density_diffrn 1.311
_exptl_crystal_description 'transparent parallelepiped'
_exptl_crystal_F_000 2992
_exptl_crystal_size_max 0.36
_exptl_crystal_size_mid 0.22
_exptl_crystal_size_min 0.10
_refine_diff_density_max 0.410
_refine_diff_density_min -0.340
_refine_diff_density_rms 0.070
_refine_ls_abs_structure_details 'Flack H D (1983), Acta Cryst. A39, 876-881'
_refine_ls_abs_structure_Flack 0.02(2)
_refine_ls_extinction_method none
_refine_ls_goodness_of_fit_all 0.922
_refine_ls_goodness_of_fit_obs 1.121
_refine_ls_matrix_type full
_refine_ls_number_parameters 919
_refine_ls_number_reflns 11283
_refine_ls_number_restraints 0
_refine_ls_restrained_S_all 0.931
_refine_ls_restrained_S_obs 1.121
_refine_ls_R_factor_all 0.1650
_refine_ls_R_factor_obs 0.0713
_refine_ls_shift/esd_max 0.001
_refine_ls_shift/esd_mean 0.000
_refine_ls_structure_factor_coef Fsqd
_refine_ls_weighting_details 'w=1/[\s^2^(Fo^2^)+(0.0313P)^2^+0.0000P] where P=(Fo^2^+2Fc^2^)/3'
_refine_ls_weighting_scheme calc
_refine_ls_wR_factor_all 0.1480
_refine_ls_wR_factor_obs 0.1206
_reflns_number_observed 5612
_reflns_number_total 11307
_reflns_observed_criterion >2sigma(I)
_cod_data_source_file b208363a.txt
_cod_data_source_block 3b
_cod_depositor_comments
;
The following automatic conversions were performed:
'_symmetry_cell_setting' value 'Orthorhombic' changed to 'orthorhombic'
according to '/home/saulius/struct/CIF-dictionaries/cif_core.dic'
dictionary named 'cif_core.dic' version 2.4.1 from 2010-06-29.

Automatic conversion script
Id: cif_fix_enum 1527 2010-12-29 10:47:43Z saulius 

The following automatic conversions were performed:

'_refine_ls_weighting_scheme' value 'calc
w=1/[\s^2^(Fo^2^)+(0.0313P)^2^+0.0000P] where P=(Fo^2^+2Fc^2^)/3' was
changed to 'calc'. New tag '_refine_ls_weighting_details' was
created. The value of the new tag was set to
'w=1/[\s^2^(Fo^2^)+(0.0313P)^2^+0.0000P] where P=(Fo^2^+2Fc^2^)/3'.

Automatic conversion script
Id: cif_fix_values 3143 2015-03-26 13:38:13Z robertas 
;
_cod_original_sg_symbol_H-M P2(1)2(1)2
_cod_database_code 7012175

loop_
_symmetry_equiv_pos_as_xyz
'x, y, z'
'-x, -y, z'
'-x+1/2, y+1/2, -z'
'x+1/2, -y+1/2, -z'

loop_
_atom_site_aniso_label
_atom_site_aniso_U_11
_atom_site_aniso_U_22
_atom_site_aniso_U_33
_atom_site_aniso_U_23
_atom_site_aniso_U_13
_atom_site_aniso_U_12
Co1 0.0231(5) 0.0441(7) 0.0199(5) -0.0002(5) 0.0024(7) 0.0010(7)
N11 0.042(4) 0.034(5) 0.045(4) -0.007(4) -0.007(4) 0.001(4)
O11 0.043(4) 0.073(5) 0.038(3) 0.001(3) -0.002(3) 0.001(3)
O13 0.060(4) 0.076(5) 0.027(3) 0.016(3) 0.008(3) 0.022(4)
O14 0.053(4) 0.063(5) 0.044(4) -0.004(4) -0.010(3) 0.020(4)
C1 0.034(5) 0.035(6) 0.017(4) -0.008(4) 0.011(4) 0.000(4)
C2 0.027(5) 0.042(7) 0.045(6) 0.013(5) 0.002(5) -0.007(5)
C3 0.044(6) 0.034(6) 0.050(6) 0.011(5) 0.022(5) -0.013(5)
C4 0.043(6) 0.046(6) 0.016(4) 0.009(4) -0.001(3) -0.004(5)
C5 0.040(5) 0.061(7) 0.017(4) -0.004(4) 0.003(4) 0.004(5)
C6 0.035(5) 0.054(7) 0.048(6) -0.002(5) 0.019(5) -0.004(5)
C7 0.026(5) 0.057(7) 0.034(5) -0.004(5) 0.015(4) -0.001(5)
C8 0.026(5) 0.078(8) 0.030(5) -0.004(5) -0.004(4) 0.013(5)
C9 0.036(6) 0.076(8) 0.017(4) 0.006(5) 0.011(4) 0.010(5)
C10 0.031(5) 0.058(7) 0.040(6) 0.024(5) 0.021(4) 0.005(5)
C11 0.021(4) 0.064(7) 0.025(5) 0.000(5) 0.008(4) -0.001(5)
C12 0.048(6) 0.042(6) 0.039(5) -0.002(5) 0.001(4) 0.011(5)
C13 0.029(5) 0.056(7) 0.042(6) 0.002(5) 0.000(5) 0.007(5)
C14 0.058(6) 0.055(6) 0.046(5) -0.014(6) -0.003(5) 0.020(5)
C15 0.059(6) 0.065(7) 0.071(7) 0.002(7) 0.027(6) 0.003(6)
C16 0.066(8) 0.057(7) 0.050(6) 0.003(5) 0.006(6) -0.002(6)
C17 0.080(8) 0.080(9) 0.078(8) -0.026(7) 0.062(7) -0.015(7)
C18 0.072(8) 0.097(10) 0.062(7) 0.005(7) 0.031(7) -0.011(7)
C19 0.103(11) 0.079(10) 0.081(10) 0.031(8) 0.051(9) 0.002(8)
C20 0.155(13) 0.067(8) 0.069(8) 0.011(6) 0.060(10) 0.009(10)
C21 0.098(9) 0.082(9) 0.044(6) 0.006(6) 0.011(7) 0.004(8)
Co2 0.0248(5) 0.0459(7) 0.0171(5) 0.0018(5) 0.0010(7) 0.0002(8)
N32 0.056(5) 0.048(5) 0.029(4) -0.002(3) -0.008(4) 0.016(5)
O32 0.059(4) 0.075(5) 0.038(4) -0.007(4) 0.000(3) -0.010(4)
O34 0.073(5) 0.059(5) 0.094(6) 0.006(5) 0.021(5) -0.007(4)
O35 0.053(4) 0.045(4) 0.058(4) 0.004(4) -0.006(4) -0.001(3)
C22 0.020(4) 0.047(6) 0.021(4) -0.005(4) 0.001(4) -0.001(4)
C23 0.033(5) 0.051(6) 0.015(4) 0.005(4) 0.001(4) 0.002(5)
C24 0.042(5) 0.049(6) 0.036(5) 0.008(5) 0.024(5) 0.008(5)
C25 0.031(5) 0.102(10) 0.036(6) 0.019(6) 0.010(5) 0.020(6)
C26 0.015(4) 0.105(9) 0.015(4) 0.008(6) 0.003(4) -0.019(5)
C27 0.041(5) 0.056(7) 0.039(5) 0.013(5) 0.025(5) -0.001(6)
C28 0.034(5) 0.084(8) 0.021(5) 0.011(5) 0.010(4) 0.006(5)
C29 0.062(7) 0.066(8) 0.044(6) 0.034(6) 0.021(5) 0.010(6)
C30 0.111(9) 0.051(8) 0.042(7) -0.009(6) 0.026(7) -0.034(7)
C31 0.025(5) 0.124(11) 0.024(5) 0.008(7) 0.000(5) -0.020(6)
C32 0.044(5) 0.059(7) 0.021(4) -0.007(5) 0.001(4) -0.024(5)
C33 0.055(6) 0.058(7) 0.044(6) -0.001(5) 0.011(5) 0.010(5)
C34 0.085(8) 0.039(7) 0.074(8) 0.001(7) 0.002(6) 0.012(7)
C35 0.032(5) 0.094(9) 0.060(6) 0.004(6) 0.005(5) -0.003(6)
C36 0.097(8) 0.070(8) 0.040(6) 0.003(6) 0.007(6) 0.017(7)
C37 0.090(7) 0.045(6) 0.039(5) 0.001(4) -0.013(7) -0.004(8)
C38 0.072(7) 0.035(6) 0.072(7) 0.009(6) -0.008(6) 0.003(5)
C39 0.098(9) 0.052(6) 0.050(6) -0.001(5) -0.021(7) -0.001(7)
C40 0.095(9) 0.076(8) 0.041(6) -0.009(6) 0.015(6) -0.027(7)
C41 0.082(8) 0.052(7) 0.070(7) -0.003(6) 0.009(7) -0.024(6)
C42 0.072(7) 0.046(7) 0.057(7) -0.007(6) -0.018(6) -0.022(6)
B1 0.011(4) 0.032(5) 0.023(4) -0.001(4) -0.005(5) -0.005(6)
C51 0.016(4) 0.039(6) 0.020(5) -0.001(4) -0.003(4) -0.010(4)
C52 0.024(5) 0.051(7) 0.012(4) 0.002(4) 0.001(4) -0.003(5)
C53 0.018(4) 0.061(7) 0.021(5) 0.000(5) 0.004(4) 0.003(4)
C54 0.012(4) 0.087(8) 0.017(4) -0.001(5) -0.001(4) -0.003(5)
C55 0.024(5) 0.050(7) 0.028(5) 0.019(5) -0.012(4) 0.008(4)
C56 0.027(5) 0.050(7) 0.031(5) 0.003(5) -0.010(4) -0.005(5)
C61 0.025(4) 0.041(5) 0.010(3) 0.002(3) -0.004(4) 0.012(5)
C62 0.013(4) 0.045(7) 0.026(5) 0.001(5) 0.006(4) -0.005(4)
C63 0.039(5) 0.038(6) 0.032(5) -0.013(5) 0.011(5) 0.000(5)
C64 0.036(6) 0.048(6) 0.018(4) -0.013(4) -0.005(4) -0.003(5)
C65 0.019(5) 0.056(7) 0.024(5) 0.000(5) -0.006(4) 0.004(5)
C66 0.027(5) 0.041(6) 0.016(4) -0.001(4) -0.007(4) 0.000(4)
C71 0.020(4) 0.039(5) 0.018(3) -0.009(3) -0.008(4) -0.001(5)
C72 0.027(5) 0.037(6) 0.022(5) -0.001(4) -0.002(4) 0.004(4)
C73 0.047(6) 0.041(7) 0.029(5) -0.004(5) 0.008(5) 0.001(5)
C74 0.048(7) 0.048(6) 0.019(4) 0.006(4) -0.009(4) 0.005(5)
C75 0.030(5) 0.067(8) 0.030(5) -0.004(5) -0.007(4) 0.005(5)
C76 0.030(5) 0.041(6) 0.026(5) -0.006(5) -0.006(4) -0.001(4)
C81 0.020(5) 0.052(7) 0.005(4) -0.003(4) -0.001(4) -0.011(5)
C82 0.024(4) 0.033(5) 0.015(5) 0.001(4) -0.006(4) -0.004(4)
C83 0.029(5) 0.034(6) 0.024(5) -0.014(5) -0.005(4) 0.007(4)
C84 0.023(5) 0.060(7) 0.020(5) -0.006(5) -0.004(4) -0.001(5)
C85 0.025(5) 0.053(7) 0.015(4) 0.008(4) -0.012(4) 0.008(5)
C86 0.032(5) 0.030(6) 0.024(5) -0.003(5) -0.002(4) 0.005(5)
B2 0.023(4) 0.032(5) 0.022(4) 0.001(4) 0.003(6) 0.002(6)
C91 0.028(4) 0.033(5) 0.021(3) -0.005(3) 0.001(5) 0.001(6)
C92 0.038(6) 0.049(8) 0.027(5) -0.007(5) 0.000(5) -0.004(5)
C93 0.033(5) 0.033(7) 0.029(5) 0.000(5) -0.008(5) 0.004(5)
C94 0.046(5) 0.042(5) 0.039(4) 0.006(4) 0.000(6) -0.011(7)
C95 0.019(5) 0.054(8) 0.036(6) -0.013(5) 0.005(5) -0.009(5)
C96 0.017(5) 0.036(7) 0.024(5) -0.009(5) 0.004(4) 0.003(4)
C101 0.027(5) 0.047(7) 0.010(4) -0.004(5) -0.004(4) 0.013(5)
C102 0.025(5) 0.054(7) 0.013(4) -0.002(4) -0.012(4) -0.006(5)
C103 0.025(5) 0.056(7) 0.013(5) -0.003(4) -0.003(4) -0.005(5)
C104 0.032(6) 0.090(9) 0.018(5) -0.010(6) -0.008(4) -0.008(7)
C105 0.037(6) 0.059(8) 0.033(5) -0.012(6) -0.009(5) 0.015(6)
C106 0.019(5) 0.056(8) 0.032(5) -0.004(5) -0.012(4) -0.002(5)
C111 0.042(5) 0.035(5) 0.016(4) 0.013(3) -0.020(5) -0.009(6)
C112 0.022(5) 0.054(7) 0.015(4) -0.001(4) -0.003(4) 0.005(5)
C113 0.031(5) 0.043(6) 0.018(5) 0.006(4) -0.007(4) -0.008(5)
C114 0.035(5) 0.031(5) 0.037(4) -0.006(4) 0.002(5) -0.007(6)
C115 0.041(6) 0.039(6) 0.023(5) 0.002(5) 0.013(4) 0.007(5)
C116 0.023(5) 0.041(6) 0.023(5) 0.010(4) 0.008(4) 0.009(4)
C121 0.020(5) 0.037(6) 0.018(5) -0.006(5) 0.008(4) 0.013(5)
C122 0.013(4) 0.052(7) 0.019(5) -0.016(4) 0.000(4) 0.002(4)
C123 0.020(5) 0.077(8) 0.018(5) -0.001(5) 0.009(4) 0.011(5)
C124 0.020(5) 0.065(8) 0.026(5) -0.012(5) 0.004(4) 0.004(5)
C125 0.021(5) 0.055(7) 0.033(5) -0.026(5) 0.006(4) 0.008(5)
C126 0.026(5) 0.054(7) 0.011(4) -0.011(5) 0.000(4) 0.004(5)

loop_
_atom_site_label
_atom_site_type_symbol
_atom_site_fract_x
_atom_site_fract_y
_atom_site_fract_z
_atom_site_U_iso_or_equiv
_atom_site_thermal_displace_type
_atom_site_occupancy
_atom_site_calc_flag
_atom_site_refinement_flags
_atom_site_disorder_group
Co1 Co 0.74642(9) -0.10211(2) 0.83491(7) 0.0290(3) Uani 1 d . .
N11 N 0.8687(4) -0.1891(2) 0.7629(5) 0.040(2) Uani 1 d . .
H11 H 0.8355(4) -0.1870(2) 0.7067(5) 0.049 Uiso 1 calc R .
O11 O 0.9392(4) -0.1626(2) 0.8976(4) 0.051(2) Uani 1 d . .
O13 O 0.9326(4) -0.2342(2) 0.6224(4) 0.055(2) Uani 1 d . .
O14 O 0.9845(4) -0.2706(2) 0.7421(4) 0.053(2) Uani 1 d . .
C1 C 0.8594(5) -0.1277(2) 0.7762(5) 0.029(2) Uani 1 d . .
C2 C 0.8883(6) -0.0959(2) 0.8169(6) 0.038(2) Uani 1 d . .
H2 H 0.9332(6) -0.0928(2) 0.8701(6) 0.046 Uiso 1 calc R .
C3 C 0.8398(6) -0.0697(2) 0.7662(6) 0.043(2) Uani 1 d . .
H3 H 0.8465(6) -0.0459(2) 0.7784(6) 0.051 Uiso 1 calc R .
C4 C 0.7785(5) -0.0852(2) 0.6926(5) 0.035(2) Uani 1 d . .
H4 H 0.7364(5) -0.0735(2) 0.6479(5) 0.042 Uiso 1 calc R .
C5 C 0.7916(5) -0.1208(2) 0.6982(5) 0.039(2) Uani 1 d . .
H5 H 0.7607(5) -0.1374(2) 0.6571(5) 0.047 Uiso 1 calc R .
C6 C 0.6356(6) -0.1311(2) 0.8827(6) 0.045(2) Uani 1 d . .
H6 H 0.6141(6) -0.1516(2) 0.8516(6) 0.054 Uiso 1 calc R .
C7 C 0.6037(6) -0.0982(2) 0.8621(6) 0.039(2) Uani 1 d . .
H7 H 0.5552(6) -0.0924(2) 0.8148(6) 0.047 Uiso 1 calc R .
C8 C 0.6545(5) -0.0751(2) 0.9220(6) 0.045(3) Uani 1 d . .
H8 H 0.6474(5) -0.0509(2) 0.9217(6) 0.054 Uiso 1 calc R .
C9 C 0.7180(5) -0.0939(3) 0.9827(5) 0.043(3) Uani 1 d . .
H9 H 0.7609(5) -0.0845(3) 1.0311(5) 0.052 Uiso 1 calc R .
C10 C 0.7078(5) -0.1282(3) 0.9605(6) 0.043(2) Uani 1 d . .
H10 H 0.7420(5) -0.1465(3) 0.9909(6) 0.052 Uiso 1 calc R .
C11 C 0.8920(5) -0.1616(2) 0.8177(6) 0.037(2) Uani 1 d . .
C12 C 0.8993(6) -0.2223(2) 0.7978(6) 0.043(2) Uani 1 d . .
H12 H 0.9484(6) -0.2197(2) 0.8523(6) 0.052 Uiso 1 calc R .
C13 C 0.9412(6) -0.2426(2) 0.7091(7) 0.042(2) Uani 1 d . .
C14 C 1.0261(5) -0.2936(2) 0.6672(6) 0.053(2) Uani 1 d . .
H14A H 1.0555(5) -0.3131(2) 0.7017(6) 0.080 Uiso 1 calc R .
H14B H 1.0749(5) -0.2813(2) 0.6281(6) 0.080 Uiso 1 calc R .
H14C H 0.9760(5) -0.3017(2) 0.6213(6) 0.080 Uiso 1 calc R .
C15 C 0.8147(6) -0.2434(2) 0.8374(7) 0.065(3) Uani 1 d . .
H15A H 0.7671(6) -0.2459(2) 0.7824(7) 0.078 Uiso 1 calc R .
H15B H 0.8378(6) -0.2666(2) 0.8550(7) 0.078 Uiso 1 calc R .
C16 C 0.7664(7) -0.2284(2) 0.9281(7) 0.057(3) Uani 1 d . .
C17 C 0.6647(7) -0.2266(3) 0.9274(8) 0.079(4) Uani 1 d . .
H17 H 0.6311(7) -0.2338(3) 0.8686(8) 0.095 Uiso 1 calc R .
C18 C 0.6126(8) -0.2146(3) 1.0109(8) 0.077(4) Uani 1 d . .
H18 H 0.5449(8) -0.2128(3) 1.0088(8) 0.092 Uiso 1 calc R .
C19 C 0.6638(9) -0.2055(3) 1.0963(9) 0.088(4) Uani 1 d . .
H19 H 0.6301(9) -0.1981(3) 1.1548(9) 0.106 Uiso 1 calc R .
C20 C 0.7603(10) -0.2067(3) 1.0992(8) 0.097(4) Uani 1 d . .
H20 H 0.7934(10) -0.1993(3) 1.1580(8) 0.116 Uiso 1 calc R .
C21 C 0.8125(8) -0.2193(3) 1.0140(7) 0.075(3) Uani 1 d . .
H21 H 0.8801(8) -0.2212(3) 1.0177(7) 0.090 Uiso 1 calc R .
Co2 Co 0.75296(9) -0.41415(2) 0.66186(7) 0.0293(3) Uani 1 d . .
N32 N 0.7363(5) -0.3232(2) 0.5325(4) 0.044(2) Uani 1 d . .
H32 H 0.7165(5) -0.3348(2) 0.4793(4) 0.053 Uiso 1 calc R .
O32 O 0.8170(4) -0.3229(2) 0.6800(4) 0.057(2) Uani 1 d . .
O34 O 0.6265(5) -0.2542(2) 0.6633(6) 0.076(2) Uani 1 d . .
O35 O 0.5884(4) -0.3102(2) 0.6526(5) 0.052(2) Uani 1 d . .
C22 C 0.8163(5) -0.3745(2) 0.5891(5) 0.029(2) Uani 1 d . .
C23 C 0.7828(5) -0.3986(2) 0.5179(5) 0.033(2) Uani 1 d . .
H23 H 0.7379(5) -0.3942(2) 0.4655(5) 0.039 Uiso 1 calc R .
C24 C 0.8262(6) -0.4299(2) 0.5369(6) 0.042(2) Uani 1 d . .
H24 H 0.8156(6) -0.4505(2) 0.5006(6) 0.051 Uiso 1 calc R .
C25 C 0.8888(6) -0.4256(3) 0.6196(6) 0.056(3) Uani 1 d . .
H25 H 0.9274(6) -0.4430(3) 0.6485(6) 0.067 Uiso 1 calc R .
C26 C 0.8850(5) -0.3917(3) 0.6525(6) 0.045(3) Uani 1 d . .
H26 H 0.9209(5) -0.3819(3) 0.7062(6) 0.054 Uiso 1 calc R .
C27 C 0.6488(6) -0.3964(2) 0.7530(6) 0.045(2) Uani 1 d . .
H27 H 0.6345(6) -0.3730(2) 0.7651(6) 0.055 Uiso 1 calc R .
C28 C 0.7103(5) -0.4155(3) 0.8080(6) 0.046(3) Uani 1 d . .
H28 H 0.7459(5) -0.4078(3) 0.8650(6) 0.056 Uiso 1 calc R .
C29 C 0.7128(6) -0.4486(3) 0.7671(7) 0.058(3) Uani 1 d . .
H29 H 0.7505(6) -0.4672(3) 0.7904(7) 0.069 Uiso 1 calc R .
C30 C 0.6484(8) -0.4489(3) 0.6840(7) 0.068(3) Uani 1 d . .
H30 H 0.6341(8) -0.4679(3) 0.6416(7) 0.082 Uiso 1 calc R .
C31 C 0.6100(6) -0.4161(3) 0.6765(7) 0.057(3) Uani 1 d . .
H31 H 0.5650(6) -0.4086(3) 0.6273(7) 0.069 Uiso 1 calc R .
C32 C 0.7898(6) -0.3385(2) 0.6042(6) 0.041(2) Uani 1 d . .
C33 C 0.7116(6) -0.2877(2) 0.5434(6) 0.053(3) Uani 1 d . .
H33 H 0.7703(6) -0.2748(2) 0.5637(6) 0.063 Uiso 1 calc R .
C34 C 0.6351(8) -0.2822(3) 0.6246(8) 0.066(3) Uani 1 d . .
C35 C 0.5177(5) -0.3050(3) 0.7335(6) 0.062(3) Uani 1 d . .
H35A H 0.4867(5) -0.3268(3) 0.7494(6) 0.093 Uiso 1 calc R .
H35B H 0.4694(5) -0.2885(3) 0.7108(6) 0.093 Uiso 1 calc R .
H35C H 0.5498(5) -0.2962(3) 0.7941(6) 0.093 Uiso 1 calc R .
C36 C 0.6743(7) -0.2728(3) 0.4470(6) 0.069(3) Uani 1 d . .
H36A H 0.6606(7) -0.2482(3) 0.4572(6) 0.083 Uiso 1 calc R .
H36B H 0.6137(7) -0.2843(3) 0.4286(6) 0.083 Uiso 1 calc R .
C37 C 0.7458(9) -0.2768(2) 0.3603(6) 0.058(2) Uani 1 d . .
C38 C 0.7117(7) -0.2837(2) 0.2637(7) 0.060(3) Uani 1 d . .
H38 H 0.6446(7) -0.2853(2) 0.2543(7) 0.072 Uiso 1 calc R .
C39 C 0.7695(8) -0.2884(2) 0.1814(7) 0.067(3) Uani 1 d . .
H39 H 0.7432(8) -0.2934(2) 0.1167(7) 0.080 Uiso 1 calc R .
C40 C 0.8679(8) -0.2857(3) 0.1946(7) 0.071(3) Uani 1 d . .
H40 H 0.9092(8) -0.2888(3) 0.1382(7) 0.085 Uiso 1 calc R .
C41 C 0.9062(7) -0.2787(2) 0.2886(8) 0.068(3) Uani 1 d . .
H41 H 0.9735(7) -0.2770(2) 0.2968(8) 0.081 Uiso 1 calc R .
C42 C 0.8458(7) -0.2739(2) 0.3717(7) 0.058(3) Uani 1 d . .
H42 H 0.8722(7) -0.2688(2) 0.4363(7) 0.070 Uiso 1 calc R .
B1 B 0.7546(7) 0.0923(2) 0.8223(5) 0.022(2) Uani 1 d . .
C51 C 0.6552(5) 0.0939(2) 0.7531(6) 0.025(2) Uani 1 d . .
C52 C 0.6104(5) 0.0643(2) 0.7179(5) 0.029(2) Uani 1 d . .
H52 H 0.6331(5) 0.0426(2) 0.7393(5) 0.035 Uiso 1 calc R .
C53 C 0.5331(5) 0.0662(2) 0.6522(6) 0.033(2) Uani 1 d . .
H53 H 0.5042(5) 0.0456(2) 0.6295(6) 0.040 Uiso 1 calc R .
C54 C 0.4968(5) 0.0969(3) 0.6186(5) 0.039(3) Uani 1 d . .
H54 H 0.4439(5) 0.0977(3) 0.5735(5) 0.047 Uiso 1 calc R .
C55 C 0.5409(5) 0.1271(2) 0.6534(6) 0.034(2) Uani 1 d . .
H55 H 0.5166(5) 0.1488(2) 0.6338(6) 0.041 Uiso 1 calc R .
C56 C 0.6196(6) 0.1250(2) 0.7160(6) 0.036(3) Uani 1 d . .
H56 H 0.6511(6) 0.1455(2) 0.7349(6) 0.043 Uiso 1 calc R .
C61 C 0.7556(6) 0.1226(2) 0.9093(4) 0.025(2) Uani 1 d . .
C62 C 0.6756(5) 0.1342(2) 0.9595(6) 0.028(2) Uani 1 d . .
H62 H 0.6147(5) 0.1259(2) 0.9392(6) 0.034 Uiso 1 calc R .
C63 C 0.6803(6) 0.1577(2) 1.0391(6) 0.036(2) Uani 1 d . .
H63 H 0.6232(6) 0.1651(2) 1.0714(6) 0.044 Uiso 1 calc R .
C64 C 0.7677(5) 0.1704(2) 1.0712(5) 0.034(2) Uani 1 d . .
H64 H 0.7707(5) 0.1865(2) 1.1252(5) 0.041 Uiso 1 calc R .
C65 C 0.8498(5) 0.1596(2) 1.0241(6) 0.033(2) Uani 1 d . .
H65 H 0.9102(5) 0.1680(2) 1.0458(6) 0.040 Uiso 1 calc R .
C66 C 0.8446(6) 0.1365(2) 0.9450(5) 0.028(2) Uani 1 d . .
H66 H 0.9021(6) 0.1296(2) 0.9129(5) 0.034 Uiso 1 calc R .
C71 C 0.7608(6) 0.0569(2) 0.8871(5) 0.026(2) Uani 1 d . .
C72 C 0.6779(6) 0.0436(2) 0.9370(5) 0.029(2) Uani 1 d . .
H72 H 0.6179(6) 0.0544(2) 0.9266(5) 0.034 Uiso 1 calc R .
C73 C 0.6826(7) 0.0152(2) 1.0001(6) 0.039(2) Uani 1 d . .
H73 H 0.6259(7) 0.0069(2) 1.0311(6) 0.047 Uiso 1 calc R .
C74 C 0.7687(6) -0.0011(2) 1.0184(5) 0.038(2) Uani 1 d . .
H74 H 0.7719(6) -0.0205(2) 1.0616(5) 0.046 Uiso 1 calc R .
C75 C 0.8497(6) 0.0116(2) 0.9723(6) 0.042(3) Uani 1 d . .
H75 H 0.9095(6) 0.0008(2) 0.9843(6) 0.051 Uiso 1 calc R .
C76 C 0.8455(6) 0.0397(2) 0.9090(6) 0.032(2) Uani 1 d . .
H76 H 0.9031(6) 0.0477(2) 0.8791(6) 0.039 Uiso 1 calc R .
C81 C 0.8378(5) 0.0970(2) 0.7390(5) 0.026(2) Uani 1 d . .
C82 C 0.8780(5) 0.0690(2) 0.6859(5) 0.024(2) Uani 1 d . .
H82 H 0.8583(5) 0.0465(2) 0.7035(5) 0.029 Uiso 1 calc R .
C83 C 0.9445(5) 0.0730(2) 0.6095(6) 0.029(2) Uani 1 d . .
H83 H 0.9684(5) 0.0536(2) 0.5747(6) 0.035 Uiso 1 calc R .
C84 C 0.9762(5) 0.1049(3) 0.5837(6) 0.034(2) Uani 1 d . .
H84 H 1.0234(5) 0.1074(3) 0.5325(6) 0.041 Uiso 1 calc R .
C85 C 0.9409(5) 0.1334(2) 0.6307(5) 0.031(2) Uani 1 d . .
H85 H 0.9615(5) 0.1556(2) 0.6114(5) 0.037 Uiso 1 calc R .
C86 C 0.8716(5) 0.1288(2) 0.7101(6) 0.029(2) Uani 1 d . .
H86 H 0.8480(5) 0.1484(2) 0.7442(6) 0.035 Uiso 1 calc R .
B2 B 1.2493(7) 0.0880(2) 0.3294(6) 0.026(2) Uani 1 d . .
C91 C 1.2476(7) 0.0578(2) 0.4148(4) 0.028(2) Uani 1 d . .
C92 C 1.3308(6) 0.0436(2) 0.4557(6) 0.038(3) Uani 1 d . .
H92 H 1.3907(6) 0.0512(2) 0.4302(6) 0.046 Uiso 1 calc R .
C93 C 1.3303(6) 0.0193(2) 0.5312(6) 0.031(2) Uani 1 d . .
H93 H 1.3893(6) 0.0110(2) 0.5568(6) 0.038 Uiso 1 calc R .
C94 C 1.2470(7) 0.0069(2) 0.5696(5) 0.042(2) Uani 1 d . .
H94 H 1.2474(7) -0.0104(2) 0.6200(5) 0.051 Uiso 1 calc R .
C95 C 1.1605(6) 0.0203(2) 0.5331(6) 0.037(3) Uani 1 d . .
H95 H 1.1014(6) 0.0127(2) 0.5603(6) 0.044 Uiso 1 calc R .
C96 C 1.1621(5) 0.0448(2) 0.4569(6) 0.026(2) Uani 1 d . .
H96 H 1.1029(5) 0.0531(2) 0.4318(6) 0.031 Uiso 1 calc R .
C101 C 1.3448(5) 0.0863(2) 0.2554(5) 0.028(2) Uani 1 d . .
C102 C 1.3812(6) 0.1163(2) 0.2132(5) 0.031(2) Uani 1 d . .
H102 H 1.3540(6) 0.1377(2) 0.2312(5) 0.037 Uiso 1 calc R .
C103 C 1.4577(5) 0.1151(2) 0.1444(6) 0.031(2) Uani 1 d . .
H103 H 1.4812(5) 0.1356(2) 0.1151(6) 0.038 Uiso 1 calc R .
C104 C 1.4985(6) 0.0844(3) 0.1196(6) 0.047(3) Uani 1 d . .
H104 H 1.5514(6) 0.0838(3) 0.0745(6) 0.056 Uiso 1 calc R .
C105 C 1.4633(6) 0.0546(3) 0.1592(7) 0.043(3) Uani 1 d . .
H105 H 1.4919(6) 0.0334(3) 0.1418(7) 0.052 Uiso 1 calc R .
C106 C 1.3856(6) 0.0555(3) 0.2252(6) 0.036(3) Uani 1 d . .
H106 H 1.3599(6) 0.0346(3) 0.2500(6) 0.043 Uiso 1 calc R .
C111 C 1.2457(7) 0.1241(2) 0.3941(5) 0.031(2) Uani 1 d . .
C112 C 1.3285(6) 0.1383(2) 0.4388(5) 0.030(2) Uani 1 d . .
H112 H 1.3881(6) 0.1273(2) 0.4277(5) 0.036 Uiso 1 calc R .
C113 C 1.3267(6) 0.1673(2) 0.4974(5) 0.030(2) Uani 1 d . .
H113 H 1.3841(6) 0.1754(2) 0.5276(5) 0.037 Uiso 1 calc R .
C114 C 1.2424(6) 0.1850(2) 0.5131(5) 0.034(2) Uani 1 d . .
H114 H 1.2420(6) 0.2056(2) 0.5511(5) 0.041 Uiso 1 calc R .
C115 C 1.1590(6) 0.1723(2) 0.4728(6) 0.034(2) Uani 1 d . .
H115 H 1.1001(6) 0.1837(2) 0.4847(6) 0.041 Uiso 1 calc R .
C116 C 1.1611(6) 0.1425(2) 0.4143(5) 0.029(2) Uani 1 d . .
H116 H 1.1028(6) 0.1342(2) 0.3867(5) 0.035 Uiso 1 calc R .
C121 C 1.1592(5) 0.0852(2) 0.2488(6) 0.025(2) Uani 1 d . .
C122 C 1.1321(5) 0.1134(2) 0.1895(5) 0.028(2) Uani 1 d . .
H122 H 1.1612(5) 0.1349(2) 0.2033(5) 0.033 Uiso 1 calc R .
C123 C 1.0658(5) 0.1118(3) 0.1125(6) 0.038(3) Uani 1 d . .
H123 H 1.0517(5) 0.1316(3) 0.0736(6) 0.046 Uiso 1 calc R .
C124 C 1.0199(6) 0.0814(3) 0.0917(6) 0.037(3) Uani 1 d . .
H124 H 0.9722(6) 0.0803(3) 0.0406(6) 0.045 Uiso 1 calc R .
C125 C 1.0442(5) 0.0530(2) 0.1459(6) 0.036(3) Uani 1 d . .
H125 H 1.0138(5) 0.0318(2) 0.1319(6) 0.043 Uiso 1 calc R .
C126 C 1.1143(5) 0.0549(2) 0.2226(5) 0.030(2) Uani 1 d . .
H126 H 1.1314(5) 0.0346(2) 0.2577(5) 0.036 Uiso 1 calc R .

loop_
_atom_type_symbol
_atom_type_description
_atom_type_scat_dispersion_real
_atom_type_scat_dispersion_imag
_atom_type_scat_source
C C 0.0033 0.0016 'International Tables Vol C Tables 4.2.6.8 and 6.1.1.4'
H H 0.0000 0.0000 'International Tables Vol C Tables 4.2.6.8 and 6.1.1.4'
B B 0.0013 0.0007 'International Tables Vol C Tables 4.2.6.8 and 6.1.1.4'
N N 0.0061 0.0033 'International Tables Vol C Tables 4.2.6.8 and 6.1.1.4'
O O 0.0106 0.0060 'International Tables Vol C Tables 4.2.6.8 and 6.1.1.4'
Co Co 0.3494 0.9721 'International Tables Vol C Tables 4.2.6.8 and 6.1.1.4'

loop_
_geom_angle_atom_site_label_1
_geom_angle_atom_site_label_2
_geom_angle_atom_site_label_3
_geom_angle
_geom_angle_site_symmetry_1
_geom_angle_site_symmetry_3
_geom_angle_publ_flag
C2 Co1 C9 106.8(3) . . ?
C2 Co1 C10 114.9(3) . . ?
C9 Co1 C10 40.1(3) . . ?
C2 Co1 C6 149.3(4) . . ?
C9 Co1 C6 68.7(3) . . ?
C10 Co1 C6 41.9(3) . . ?
C2 Co1 C8 129.1(4) . . ?
C9 Co1 C8 40.7(3) . . ?
C10 Co1 C8 68.2(3) . . ?
C6 Co1 C8 68.3(3) . . ?
C2 Co1 C1 41.0(3) . . ?
C9 Co1 C1 127.1(3) . . ?
C10 Co1 C1 105.8(3) . . ?
C6 Co1 C1 116.0(3) . . ?
C8 Co1 C1 166.4(3) . . ?
C2 Co1 C3 40.4(3) . . ?
C9 Co1 C3 117.3(4) . . ?
C10 Co1 C3 148.5(4) . . ?
C6 Co1 C3 168.9(4) . . ?
C8 Co1 C3 109.6(4) . . ?
C1 Co1 C3 68.7(3) . . ?
C2 Co1 C7 168.3(3) . . ?
C9 Co1 C7 67.9(3) . . ?
C10 Co1 C7 68.3(3) . . ?
C6 Co1 C7 40.1(3) . . ?
C8 Co1 C7 40.3(3) . . ?
C1 Co1 C7 150.5(3) . . ?
C3 Co1 C7 131.5(4) . . ?
C2 Co1 C4 68.6(3) . . ?
C9 Co1 C4 151.8(4) . . ?
C10 Co1 C4 167.9(4) . . ?
C6 Co1 C4 129.6(3) . . ?
C8 Co1 C4 119.5(3) . . ?
C1 Co1 C4 68.8(3) . . ?
C3 Co1 C4 41.1(3) . . ?
C7 Co1 C4 110.7(3) . . ?
C2 Co1 C5 68.6(3) . . ?
C9 Co1 C5 166.1(4) . . ?
C10 Co1 C5 128.7(4) . . ?
C6 Co1 C5 108.1(3) . . ?
C8 Co1 C5 152.1(3) . . ?
C1 Co1 C5 41.0(3) . . ?
C3 Co1 C5 68.4(3) . . ?
C7 Co1 C5 119.0(3) . . ?
C4 Co1 C5 40.3(3) . . ?
C11 N11 C12 118.7(7) . . ?
C13 O14 C14 118.0(6) . . ?
C2 C1 C5 107.2(8) . . ?
C2 C1 C11 123.5(7) . . ?
C5 C1 C11 129.2(8) . . ?
C2 C1 Co1 69.0(4) . . ?
C5 C1 Co1 70.3(4) . . ?
C11 C1 Co1 122.2(5) . . ?
C3 C2 C1 109.0(8) . . ?
C3 C2 Co1 70.6(5) . . ?
C1 C2 Co1 70.0(4) . . ?
C2 C3 C4 107.8(8) . . ?
C2 C3 Co1 69.0(5) . . ?
C4 C3 Co1 69.8(4) . . ?
C5 C4 C3 107.7(7) . . ?
C5 C4 Co1 70.0(4) . . ?
C3 C4 Co1 69.2(4) . . ?
C4 C5 C1 108.3(7) . . ?
C4 C5 Co1 69.6(4) . . ?
C1 C5 Co1 68.7(4) . . ?
C7 C6 C10 106.8(8) . . ?
C7 C6 Co1 70.4(5) . . ?
C10 C6 Co1 69.0(4) . . ?
C6 C7 C8 109.1(8) . . ?
C6 C7 Co1 69.5(5) . . ?
C8 C7 Co1 69.4(4) . . ?
C7 C8 C9 107.8(9) . . ?
C7 C8 Co1 70.3(5) . . ?
C9 C8 Co1 69.4(4) . . ?
C10 C9 C8 108.9(8) . . ?
C10 C9 Co1 70.1(5) . . ?
C8 C9 Co1 70.0(4) . . ?
C9 C10 C6 107.4(8) . . ?
C9 C10 Co1 69.8(5) . . ?
C6 C10 Co1 69.2(4) . . ?
O11 C11 N11 124.2(8) . . ?
O11 C11 C1 119.7(8) . . ?
N11 C11 C1 116.0(7) . . ?
N11 C12 C13 109.7(7) . . ?
N11 C12 C15 111.4(7) . . ?
C13 C12 C15 106.0(7) . . ?
O13 C13 O14 126.0(9) . . ?
O13 C13 C12 123.2(9) . . ?
O14 C13 C12 110.7(8) . . ?
C16 C15 C12 114.2(8) . . ?
C21 C16 C17 117.9(9) . . ?
C21 C16 C15 124.0(10) . . ?
C17 C16 C15 117.9(9) . . ?
C18 C17 C16 122.1(10) . . ?
C19 C18 C17 117.2(10) . . ?
C20 C19 C18 122.2(12) . . ?
C19 C20 C21 120.1(13) . . ?
C16 C21 C20 120.4(11) . . ?
C31 Co2 C27 40.2(3) . . ?
C31 Co2 C29 68.4(4) . . ?
C27 Co2 C29 67.6(4) . . ?
C31 Co2 C28 67.3(3) . . ?
C27 Co2 C28 39.2(3) . . ?
C29 Co2 C28 40.7(3) . . ?
C31 Co2 C30 40.6(4) . . ?
C27 Co2 C30 67.8(4) . . ?
C29 Co2 C30 41.2(3) . . ?
C28 Co2 C30 68.3(4) . . ?
C31 Co2 C22 120.5(4) . . ?
C27 Co2 C22 109.5(3) . . ?
C29 Co2 C22 163.7(4) . . ?
C28 Co2 C22 126.9(4) . . ?
C30 Co2 C22 154.2(4) . . ?
C31 Co2 C25 161.6(5) . . ?
C27 Co2 C25 156.6(4) . . ?
C29 Co2 C25 107.6(4) . . ?
C28 Co2 C25 122.2(3) . . ?
C30 Co2 C25 124.7(5) . . ?
C22 Co2 C25 68.4(4) . . ?
C31 Co2 C24 124.5(4) . . ?
C27 Co2 C24 162.2(4) . . ?
C29 Co2 C24 119.7(4) . . ?
C28 Co2 C24 156.0(4) . . ?
C30 Co2 C24 106.1(4) . . ?
C22 Co2 C24 68.2(3) . . ?
C25 Co2 C24 40.5(3) . . ?
C31 Co2 C23 107.7(3) . . ?
C27 Co2 C23 127.0(3) . . ?
C29 Co2 C23 154.0(4) . . ?
C28 Co2 C23 163.4(4) . . ?
C30 Co2 C23 119.0(4) . . ?
C22 Co2 C23 40.7(3) . . ?
C25 Co2 C23 67.6(3) . . ?
C24 Co2 C23 39.9(3) . . ?
C31 Co2 C26 156.7(5) . . ?
C27 Co2 C26 122.7(4) . . ?
C29 Co2 C26 125.4(4) . . ?
C28 Co2 C26 109.6(3) . . ?
C30 Co2 C26 162.0(5) . . ?
C22 Co2 C26 41.4(3) . . ?
C25 Co2 C26 40.1(3) . . ?
C24 Co2 C26 68.1(3) . . ?
C23 Co2 C26 68.3(3) . . ?
C32 N32 C33 119.5(7) . . ?
C34 O35 C35 114.7(7) . . ?
C23 C22 C26 107.1(8) . . ?
C23 C22 C32 130.3(7) . . ?
C26 C22 C32 122.6(8) . . ?
C23 C22 Co2 70.0(4) . . ?
C26 C22 Co2 70.1(5) . . ?
C32 C22 Co2 124.0(5) . . ?
C24 C23 C22 108.9(7) . . ?
C24 C23 Co2 70.0(4) . . ?
C22 C23 Co2 69.3(4) . . ?
C23 C24 C25 107.9(8) . . ?
C23 C24 Co2 70.1(4) . . ?
C25 C24 Co2 69.5(5) . . ?
C26 C25 C24 109.2(9) . . ?
C26 C25 Co2 70.7(5) . . ?
C24 C25 Co2 70.0(5) . . ?
C25 C26 C22 106.9(8) . . ?
C25 C26 Co2 69.2(5) . . ?
C22 C26 Co2 68.5(4) . . ?
C28 C27 C31 109.4(9) . . ?
C28 C27 Co2 70.6(5) . . ?
C31 C27 Co2 69.8(5) . . ?
C27 C28 C29 108.7(8) . . ?
C27 C28 Co2 70.2(4) . . ?
C29 C28 Co2 69.5(5) . . ?
C28 C29 C30 106.8(9) . . ?
C28 C29 Co2 69.8(5) . . ?
C30 C29 Co2 69.6(5) . . ?
C31 C30 C29 106.9(9) . . ?
C31 C30 Co2 69.4(5) . . ?
C29 C30 Co2 69.2(5) . . ?
C27 C31 C30 108.1(9) . . ?
C27 C31 Co2 70.0(5) . . ?
C30 C31 Co2 70.0(5) . . ?
O32 C32 N32 121.4(9) . . ?
O32 C32 C22 120.4(8) . . ?
N32 C32 C22 118.1(7) . . ?
N32 C33 C36 112.0(7) . . ?
N32 C33 C34 112.0(8) . . ?
C36 C33 C34 107.3(8) . . ?
O34 C34 O35 125.4(10) . . ?
O34 C34 C33 119.4(10) . . ?
O35 C34 C33 115.0(9) . . ?
C33 C36 C37 111.7(8) . . ?
C38 C37 C42 117.0(9) . . ?
C38 C37 C36 118.9(10) . . ?
C42 C37 C36 124.1(8) . . ?
C39 C38 C37 123.6(9) . . ?
C38 C39 C40 118.4(9) . . ?
C41 C40 C39 120.8(9) . . ?
C40 C41 C42 119.9(9) . . ?
C41 C42 C37 120.3(8) . . ?
C81 B1 C71 114.6(7) . . ?
C81 B1 C61 112.7(6) . . ?
C71 B1 C61 104.2(5) . . ?
C81 B1 C51 103.0(5) . . ?
C71 B1 C51 111.4(6) . . ?
C61 B1 C51 111.1(7) . . ?
C52 C51 C56 116.4(8) . . ?
C52 C51 B1 121.6(7) . . ?
C56 C51 B1 121.5(7) . . ?
C53 C52 C51 120.7(9) . . ?
C54 C53 C52 122.4(9) . . ?
C53 C54 C55 117.7(7) . . ?
C56 C55 C54 119.6(8) . . ?
C55 C56 C51 123.1(9) . . ?
C62 C61 C66 114.8(6) . . ?
C62 C61 B1 124.4(8) . . ?
C66 C61 B1 120.5(7) . . ?
C61 C62 C63 122.7(8) . . ?
C64 C63 C62 120.4(8) . . ?
C65 C64 C63 119.3(7) . . ?
C64 C65 C66 119.9(8) . . ?
C65 C66 C61 122.8(8) . . ?
C76 C71 C72 114.7(7) . . ?
C76 C71 B1 124.4(8) . . ?
C72 C71 B1 120.5(7) . . ?
C73 C72 C71 121.9(8) . . ?
C74 C73 C72 120.9(8) . . ?
C75 C74 C73 118.1(8) . . ?
C74 C75 C76 121.3(8) . . ?
C75 C76 C71 123.1(8) . . ?
C86 C81 C82 115.0(7) . . ?
C86 C81 B1 122.5(8) . . ?
C82 C81 B1 122.4(7) . . ?
C83 C82 C81 122.7(8) . . ?
C84 C83 C82 120.3(8) . . ?
C85 C84 C83 120.9(8) . . ?
C84 C85 C86 118.2(9) . . ?
C81 C86 C85 122.9(8) . . ?
C91 B2 C111 105.2(5) . . ?
C91 B2 C121 112.6(7) . . ?
C111 B2 C121 111.5(7) . . ?
C91 B2 C101 112.9(7) . . ?
C111 B2 C101 111.4(7) . . ?
C121 B2 C101 103.5(5) . . ?
C92 C91 C96 114.2(6) . . ?
C92 C91 B2 122.7(8) . . ?
C96 C91 B2 123.0(8) . . ?
C93 C92 C91 123.3(8) . . ?
C94 C93 C92 121.3(8) . . ?
C93 C94 C95 118.6(7) . . ?
C96 C95 C94 119.4(8) . . ?
C95 C96 C91 123.1(8) . . ?
C106 C101 C102 117.7(8) . . ?
C106 C101 B2 122.4(8) . . ?
C102 C101 B2 119.6(8) . . ?
C101 C102 C103 120.4(9) . . ?
C104 C103 C102 120.2(9) . . ?
C103 C104 C105 120.4(9) . . ?
C104 C105 C106 119.8(9) . . ?
C101 C106 C105 121.4(9) . . ?
C116 C111 C112 114.0(7) . . ?
C116 C111 B2 124.1(8) . . ?
C112 C111 B2 121.9(9) . . ?
C113 C112 C111 123.1(8) . . ?
C112 C113 C114 120.8(8) . . ?
C115 C114 C113 119.1(7) . . ?
C114 C115 C116 119.7(8) . . ?
C115 C116 C111 123.2(8) . . ?
C126 C121 C122 114.4(8) . . ?
C126 C121 B2 124.3(7) . . ?
C122 C121 B2 120.7(7) . . ?
C123 C122 C121 123.6(9) . . ?
C122 C123 C124 120.1(9) . . ?
C125 C124 C123 118.8(8) . . ?
C124 C125 C126 120.4(9) . . ?
C121 C126 C125 122.6(9) . . ?

loop_
_geom_bond_atom_site_label_1
_geom_bond_atom_site_label_2
_geom_bond_distance
_geom_bond_site_symmetry_2
_geom_bond_publ_flag
Co1 C2 2.014(8) . ?
Co1 C9 2.016(7) . ?
Co1 C10 2.020(8) . ?
Co1 C6 2.022(8) . ?
Co1 C8 2.023(8) . ?
Co1 C1 2.027(7) . ?
Co1 C3 2.034(8) . ?
Co1 C7 2.034(7) . ?
Co1 C4 2.042(7) . ?
Co1 C5 2.047(7) . ?
N11 C11 1.337(9) . ?
N11 C12 1.445(9) . ?
O11 C11 1.246(8) . ?
O13 C13 1.198(9) . ?
O14 C13 1.325(10) . ?
O14 C14 1.456(8) . ?
C1 C2 1.417(10) . ?
C1 C5 1.426(10) . ?
C1 C11 1.504(11) . ?
C2 C3 1.399(10) . ?
C3 C4 1.430(10) . ?
C4 C5 1.410(10) . ?
C6 C7 1.391(11) . ?
C6 C10 1.444(10) . ?
C7 C8 1.396(10) . ?
C8 C9 1.404(10) . ?
C9 C10 1.382(11) . ?
C12 C13 1.532(11) . ?
C12 C15 1.535(10) . ?
C15 C16 1.494(11) . ?
C16 C21 1.353(12) . ?
C16 C17 1.424(13) . ?
C17 C18 1.402(11) . ?
C18 C19 1.383(13) . ?
C19 C20 1.351(15) . ?
C20 C21 1.428(12) . ?
Co2 C31 2.012(8) . ?
Co2 C27 2.014(8) . ?
Co2 C29 2.015(8) . ?
Co2 C28 2.020(7) . ?
Co2 C30 2.020(9) . ?
Co2 C22 2.029(8) . ?
Co2 C25 2.031(8) . ?
Co2 C24 2.037(7) . ?
Co2 C23 2.038(7) . ?
Co2 C26 2.050(7) . ?
N32 C32 1.347(9) . ?
N32 C33 1.441(9) . ?
O32 C32 1.232(8) . ?
O34 C34 1.215(10) . ?
O35 C34 1.329(11) . ?
O35 C35 1.470(8) . ?
C22 C23 1.413(10) . ?
C22 C26 1.441(10) . ?
C22 C32 1.468(11) . ?
C23 C24 1.390(10) . ?
C24 C25 1.409(11) . ?
C25 C26 1.398(12) . ?
C27 C28 1.352(10) . ?
C27 C31 1.383(11) . ?
C28 C29 1.404(12) . ?
C29 C30 1.419(12) . ?
C30 C31 1.397(13) . ?
C33 C36 1.494(10) . ?
C33 C34 1.529(12) . ?
C36 C37 1.528(12) . ?
C37 C38 1.387(11) . ?
C37 C42 1.412(13) . ?
C38 C39 1.367(11) . ?
C39 C40 1.392(11) . ?
C40 C41 1.379(11) . ?
C41 C42 1.397(11) . ?
B1 C81 1.611(10) . ?
B1 C71 1.629(10) . ?
B1 C61 1.651(9) . ?
B1 C51 1.665(11) . ?
C51 C52 1.399(10) . ?
C51 C56 1.401(11) . ?
C52 C53 1.389(10) . ?
C53 C54 1.377(11) . ?
C54 C55 1.411(11) . ?
C55 C56 1.379(10) . ?
C61 C62 1.378(10) . ?
C61 C66 1.440(10) . ?
C62 C63 1.399(10) . ?
C63 C64 1.386(10) . ?
C64 C65 1.374(9) . ?
C65 C66 1.382(10) . ?
C71 C76 1.393(10) . ?
C71 C72 1.433(10) . ?
C72 C73 1.390(10) . ?
C73 C74 1.386(10) . ?
C74 C75 1.379(10) . ?
C75 C76 1.384(10) . ?
C81 C86 1.386(11) . ?
C81 C82 1.417(10) . ?
C82 C83 1.382(9) . ?
C83 C84 1.368(10) . ?
C84 C85 1.367(11) . ?
C85 C86 1.438(10) . ?
B2 C91 1.633(10) . ?
B2 C111 1.652(10) . ?
B2 C121 1.654(11) . ?
B2 C101 1.655(11) . ?
C91 C92 1.399(11) . ?
C91 C96 1.414(10) . ?
C92 C93 1.378(10) . ?
C93 C94 1.360(10) . ?
C94 C95 1.404(10) . ?
C95 C96 1.389(10) . ?
C101 C106 1.391(11) . ?
C101 C102 1.398(11) . ?
C102 C103 1.404(10) . ?
C103 C104 1.368(11) . ?
C104 C105 1.371(12) . ?
C105 C106 1.394(11) . ?
C111 C116 1.411(11) . ?
C111 C112 1.414(11) . ?
C112 C113 1.375(10) . ?
C113 C114 1.383(10) . ?
C114 C115 1.374(10) . ?
C115 C116 1.399(10) . ?
C121 C126 1.383(11) . ?
C121 C122 1.408(10) . ?
C122 C123 1.377(9) . ?
C123 C124 1.379(11) . ?
C124 C125 1.365(11) . ?
C125 C126 1.412(10) . ?
